data_2214920
loop_
_publ_author_name
'Tan, Zhi-Wei'
'Tan, Xiao-Hong'
'Song, Xin-Jian'

_publ_section_title 1-(3-Methylphenyl)-3-{5-[4-(trifluoromethyl)phenyl]-1,3,4-thiadiazol-2-yl}urea
_journal_coeditor_code XU2300
_journal_issue 8
_journal_name_full 'Acta Crystallographica Section E'
_journal_page_first o3641
_journal_page_last o3641
_journal_paper_doi 10.1107/S1600536807036343
_journal_volume 63
_journal_year 2007
_chemical_formula_iupac 'C17 H13 F3 N4 O S'
_chemical_formula_moiety 'C17 H13 F3 N4 O S'
_chemical_formula_sum 'C17 H13 F3 N4 O S'
_chemical_formula_weight 378.38
_chemical_name_systematic 1-(3-Methylphenyl)-3-{5-[4-(trifluoromethyl)phenyl]-1,3,4-thiadiazol-2-yl}urea
_space_group_IT_number 2
_symmetry_cell_setting triclinic
_symmetry_space_group_name_Hall '-P 1'
_symmetry_space_group_name_H-M 'P -1'
_atom_sites_solution_hydrogens geom
_atom_sites_solution_primary direct
_atom_sites_solution_secondary difmap
_audit_creation_method SHELXL97
_cell_angle_alpha 99.972(3)
_cell_angle_beta 92.435(4)
_cell_angle_gamma 94.290(3)
_cell_formula_units_Z 2
_cell_length_a 5.4780(10)
_cell_length_b 8.0133(14)
_cell_length_c 19.351(3)
_cell_measurement_reflns_used 1187
_cell_measurement_temperature 292(2)
_cell_measurement_theta_max 22.1
_cell_measurement_theta_min 2.6
_cell_volume 832.9(2)
_computing_cell_refinement 'SAINT (Bruker, 2001)'
_computing_data_collection 'SMART (Bruker, 2001)'
_computing_data_reduction SAINT
_computing_molecular_graphics 'SHELXTL (Sheldrick, 2001)'
_computing_publication_material SHELXTL
_computing_structure_refinement 'SHELXL97 (Sheldrick, 1997)'
_computing_structure_solution 'SHELXS97 (Sheldrick, 1997)'
_diffrn_ambient_temperature 292(2)
_diffrn_measured_fraction_theta_full 0.981
_diffrn_measured_fraction_theta_max 0.981
_diffrn_measurement_device_type 'Bruker SMART CCD area-detector'
_diffrn_measurement_method '\f and \w'
_diffrn_radiation_monochromator graphite
_diffrn_radiation_source 'fine-focus sealed tube'
_diffrn_radiation_type MoK\a
_diffrn_radiation_wavelength 0.71073
_diffrn_reflns_av_R_equivalents 0.027
_diffrn_reflns_av_sigmaI/netI 0.057
_diffrn_reflns_limit_h_max 6
_diffrn_reflns_limit_h_min -6
_diffrn_reflns_limit_k_max 9
_diffrn_reflns_limit_k_min -6
_diffrn_reflns_limit_l_max 19
_diffrn_reflns_limit_l_min -22
_diffrn_reflns_number 4221
_diffrn_reflns_theta_full 25.01
_diffrn_reflns_theta_max 25.0
_diffrn_reflns_theta_min 2.1
_diffrn_standards_interval_count 0
_diffrn_standards_interval_time 0
_diffrn_standards_number 0
_exptl_absorpt_coefficient_mu 0.240
_exptl_absorpt_correction_type none
_exptl_crystal_colour colourless
_exptl_crystal_density_diffrn 1.509
_exptl_crystal_density_method 'not measured'
_exptl_crystal_description block
_exptl_crystal_F_000 388
_exptl_crystal_size_max 0.20
_exptl_crystal_size_mid 0.10
_exptl_crystal_size_min 0.06
_refine_diff_density_max 0.376
_refine_diff_density_min -0.321
_refine_ls_extinction_method none
_refine_ls_goodness_of_fit_ref 1.103
_refine_ls_hydrogen_treatment constr
_refine_ls_matrix_type full
_refine_ls_number_parameters 264
_refine_ls_number_reflns 2889
_refine_ls_number_restraints 12
_refine_ls_restrained_S_all 1.106
_refine_ls_R_factor_all 0.0910
_refine_ls_R_factor_gt 0.0689
_refine_ls_shift/su_max 0.001
_refine_ls_shift/su_mean 0.000
_refine_ls_structure_factor_coef Fsqd
_refine_ls_weighting_details 'calc w = 1/[\s^2^(Fo^2^)+(0.1058P)^2^+0.1695P] where P=(Fo^2^+2Fc^2^)/3'
_refine_ls_weighting_scheme calc
_refine_ls_wR_factor_gt 0.1792
_refine_ls_wR_factor_ref 0.2039
_reflns_number_gt 2203
_reflns_number_total 2889
_reflns_threshold_expression I>2\s(I)
_cod_data_source_file xu2300.cif
_cod_data_source_block I
_cod_database_code 2214920
_cod_database_fobs_code 2214920

loop_
_symmetry_equiv_pos_as_xyz
'x, y, z'
'-x, -y, -z'

loop_
_atom_site_type_symbol
_atom_site_label
_atom_site_fract_x
_atom_site_fract_y
_atom_site_fract_z
_atom_site_U_iso_or_equiv
_atom_site_adp_type
_atom_site_calc_flag
_atom_site_refinement_flags
_atom_site_occupancy
_atom_site_disorder_assembly
_atom_site_disorder_group
C C1 0.3164(11) 0.3797(7) -0.3256(2) 0.0919(18) Uani d . 1 . .
H H1A 0.4439 0.3032 -0.3295 0.138 Uiso calc R 1 . .
H H1B 0.3728 0.4827 -0.3411 0.138 Uiso calc R 1 . .
H H1C 0.1747 0.3273 -0.3544 0.138 Uiso calc R 1 . .
C C2 0.4087(7) 0.5277(5) -0.2014(2) 0.0517(10) Uani d . 1 . .
H H2 0.5538 0.5741 -0.2163 0.062 Uiso calc R 1 . .
C C3 0.2499(9) 0.4203(5) -0.2499(2) 0.0604(12) Uani d . 1 . .
C C4 0.0373(9) 0.3538(6) -0.2259(3) 0.0676(12) Uani d . 1 . .
H H4 -0.0733 0.2815 -0.2572 0.081 Uiso calc R 1 . .
C C5 -0.0134(8) 0.3925(5) -0.1569(2) 0.0642(11) Uani d . 1 . .
H H5 -0.1593 0.3465 -0.1423 0.077 Uiso calc R 1 . .
C C6 0.1433(7) 0.4969(5) -0.1082(2) 0.0503(9) Uani d . 1 . .
H H6 0.1076 0.5197 -0.0611 0.060 Uiso calc R 1 . .
C C7 0.3573(7) 0.5676(4) -0.13140(18) 0.0423(8) Uani d . 1 . .
C C8 0.5228(6) 0.7434(5) -0.01756(18) 0.0424(8) Uani d . 1 . .
C C9 0.7631(7) 0.9361(5) 0.07428(18) 0.0438(9) Uani d . 1 . .
C C10 0.7901(6) 1.0522(4) 0.19476(18) 0.0428(9) Uani d . 1 . .
C C11 0.7676(7) 1.1034(5) 0.27066(18) 0.0463(9) Uani d . 1 . .
C C12 0.5630(9) 1.0524(6) 0.3030(2) 0.0731(13) Uani d . 1 . .
H H12 0.4356 0.9858 0.2758 0.088 Uiso calc R 1 . .
C C13 0.5405(10) 1.0969(6) 0.3743(2) 0.0795(14) Uani d . 1 . .
H H13 0.3998 1.0615 0.3948 0.095 Uiso calc R 1 . .
C C14 0.7283(9) 1.1941(5) 0.4146(2) 0.0638(12) Uani d . 1 A .
C C15 0.9277(10) 1.2474(7) 0.3834(2) 0.0781(14) Uani d . 1 . .
H H15 1.0533 1.3154 0.4107 0.094 Uiso calc R 1 . .
C C16 0.9507(9) 1.2039(6) 0.3120(2) 0.0706(12) Uani d . 1 . .
H H16 1.0903 1.2428 0.2918 0.085 Uiso calc R 1 . .
C C17 0.7119(15) 1.2439(9) 0.4920(3) 0.096(2) Uani d . 1 . .
F F1 0.4700(19) 1.2214(17) 0.5122(9) 0.121(4) Uani d PD 0.67 A 1
F F2 0.829(2) 1.1386(11) 0.5265(4) 0.126(3) Uani d PD 0.67 A 1
F F3 0.788(3) 1.3979(13) 0.5189(5) 0.147(6) Uani d PD 0.67 A 1
F F1' 0.552(5) 1.180(4) 0.5166(18) 0.138(9) Uani d PDU 0.33 A 2
F F2' 0.907(4) 1.252(4) 0.5279(10) 0.181(12) Uani d PD 0.33 A 2
F F3' 0.672(5) 1.410(3) 0.5021(11) 0.163(12) Uani d PD 0.33 A 2
N N1 0.5294(5) 0.6798(4) -0.08729(15) 0.0476(8) Uani d . 1 . .
H H1 0.6555 0.7089 -0.1080 0.057 Uiso d R 1 . .
N N2 0.7195(5) 0.8563(4) 0.00599(14) 0.0492(8) Uani d . 1 . .
H H2A 0.8396 0.8756 -0.0201 0.059 Uiso d R 1 . .
N N3 0.9620(5) 1.0398(4) 0.09270(15) 0.0494(8) Uani d . 1 . .
N N4 0.9775(6) 1.1066(4) 0.16332(15) 0.0495(8) Uani d . 1 . .
O O1 0.3635(5) 0.7090(3) 0.02018(13) 0.0579(7) Uani d . 1 . .
S S1 0.57658(17) 0.91409(12) 0.14109(5) 0.0467(3) Uani d . 1 . .

loop_
_atom_site_aniso_label
_atom_site_aniso_U_11
_atom_site_aniso_U_22
_atom_site_aniso_U_33
_atom_site_aniso_U_12
_atom_site_aniso_U_13
_atom_site_aniso_U_23
C1 0.139(5) 0.089(4) 0.044(2) 0.022(3) -0.004(3) -0.004(2)
C2 0.058(2) 0.046(2) 0.053(2) 0.0083(18) 0.0051(18) 0.0107(18)
C3 0.083(3) 0.053(2) 0.044(2) 0.022(2) -0.011(2) 0.0009(19)
C4 0.065(3) 0.059(3) 0.071(3) -0.002(2) -0.021(2) -0.001(2)
C5 0.052(3) 0.061(3) 0.078(3) 0.003(2) -0.002(2) 0.011(2)
C6 0.048(2) 0.048(2) 0.054(2) -0.0001(17) 0.0043(17) 0.0054(18)
C7 0.049(2) 0.0362(18) 0.0413(19) 0.0059(16) 0.0018(16) 0.0049(15)
C8 0.0359(19) 0.049(2) 0.0427(19) -0.0027(16) 0.0104(15) 0.0098(16)
C9 0.045(2) 0.046(2) 0.0398(19) 0.0003(16) 0.0062(15) 0.0078(16)
C10 0.045(2) 0.0402(19) 0.0433(19) 0.0026(16) 0.0040(16) 0.0078(16)
C11 0.060(2) 0.039(2) 0.0401(19) 0.0041(17) 0.0046(17) 0.0079(16)
C12 0.090(3) 0.080(3) 0.043(2) -0.016(3) 0.009(2) -0.001(2)
C13 0.103(4) 0.086(4) 0.046(2) -0.013(3) 0.017(2) 0.007(2)
C14 0.092(3) 0.052(2) 0.046(2) 0.003(2) 0.010(2) 0.0050(19)
C15 0.089(4) 0.086(3) 0.049(2) -0.013(3) -0.003(2) -0.008(2)
C16 0.074(3) 0.076(3) 0.054(3) -0.007(2) 0.002(2) -0.003(2)
C17 0.142(6) 0.090(5) 0.049(3) -0.017(4) 0.012(4) 0.000(3)
F1 0.121(6) 0.167(9) 0.061(5) 0.004(5) 0.036(5) -0.019(5)
F2 0.184(9) 0.154(7) 0.044(4) 0.017(6) -0.002(4) 0.031(5)
F3 0.243(13) 0.112(8) 0.059(5) -0.074(9) 0.024(7) -0.026(4)
F1' 0.18(2) 0.165(15) 0.057(8) -0.019(15) 0.022(15) 0.008(10)
F2' 0.167(18) 0.29(4) 0.066(9) 0.09(2) -0.046(11) -0.047(18)
F3' 0.29(3) 0.109(14) 0.073(11) 0.067(18) -0.005(13) -0.047(8)
N1 0.0454(18) 0.0529(19) 0.0420(17) -0.0085(14) 0.0128(14) 0.0044(14)
N2 0.0479(18) 0.060(2) 0.0366(16) -0.0112(15) 0.0137(13) 0.0021(14)
N3 0.0477(19) 0.0543(19) 0.0424(17) -0.0063(15) 0.0092(13) 0.0008(14)
N4 0.0540(19) 0.0483(18) 0.0426(17) -0.0028(15) 0.0055(14) 0.0006(14)
O1 0.0574(17) 0.0684(18) 0.0435(14) -0.0139(13) 0.0116(13) 0.0038(13)
S1 0.0495(6) 0.0502(6) 0.0390(5) -0.0053(4) 0.0075(4) 0.0068(4)

loop_
_atom_type_symbol
_atom_type_description
_atom_type_scat_dispersion_real
_atom_type_scat_dispersion_imag
_atom_type_scat_source
C C 0.0033 0.0016 'International Tables Vol C Tables 4.2.6.8 and 6.1.1.4'
H H 0.0000 0.0000 'International Tables Vol C Tables 4.2.6.8 and 6.1.1.4'
N N 0.0061 0.0033 'International Tables Vol C Tables 4.2.6.8 and 6.1.1.4'
O O 0.0106 0.0060 'International Tables Vol C Tables 4.2.6.8 and 6.1.1.4'
F F 0.0171 0.0103 'International Tables Vol C Tables 4.2.6.8 and 6.1.1.4'
S S 0.1246 0.1234 'International Tables Vol C Tables 4.2.6.8 and 6.1.1.4'

loop_
_geom_angle_atom_site_label_1
_geom_angle_atom_site_label_2
_geom_angle_atom_site_label_3
_geom_angle
C3 C1 H1A 109.5
C3 C1 H1B 109.5
H1A C1 H1B 109.5
C3 C1 H1C 109.5
H1A C1 H1C 109.5
H1B C1 H1C 109.5
C7 C2 C3 121.7(4)
C7 C2 H2 119.2
C3 C2 H2 119.2
C4 C3 C2 117.5(4)
C4 C3 C1 123.0(4)
C2 C3 C1 119.5(5)
C5 C4 C3 120.9(4)
C5 C4 H4 119.5
C3 C4 H4 119.5
C4 C5 C6 122.2(4)
C4 C5 H5 118.9
C6 C5 H5 118.9
C5 C6 C7 117.9(4)
C5 C6 H6 121.0
C7 C6 H6 121.0
C2 C7 C6 119.8(4)
C2 C7 N1 116.8(3)
C6 C7 N1 123.5(3)
O1 C8 N1 125.8(3)
O1 C8 N2 122.5(3)
N1 C8 N2 111.7(3)
N3 C9 N2 120.0(3)
N3 C9 S1 114.8(3)
N2 C9 S1 125.2(3)
N4 C10 C11 121.7(3)
N4 C10 S1 115.1(3)
C11 C10 S1 123.2(3)
C16 C11 C12 117.6(4)
C16 C11 C10 121.0(4)
C12 C11 C10 121.4(4)
C11 C12 C13 122.2(5)
C11 C12 H12 118.9
C13 C12 H12 118.9
C14 C13 C12 119.1(5)
C14 C13 H13 120.5
C12 C13 H13 120.5
C15 C14 C13 119.3(4)
C15 C14 C17 120.0(5)
C13 C14 C17 120.7(5)
C14 C15 C16 121.9(5)
C14 C15 H15 119.0
C16 C15 H15 119.0
C11 C16 C15 119.9(4)
C11 C16 H16 120.0
C15 C16 H16 120.0
F1' C17 F2' 111.9(18)
F3 C17 F2 108.7(8)
F1' C17 F3' 105.1(14)
F2' C17 F3' 99.8(14)
F3 C17 F1 105.8(8)
F2 C17 F1 102.3(7)
F1' C17 C14 116.7(18)
F2' C17 C14 116.0(12)
F3 C17 C14 116.4(7)
F2 C17 C14 110.9(6)
F3' C17 C14 104.9(11)
F1 C17 C14 111.7(8)
C8 N1 C7 129.2(3)
C8 N1 H1 117.4
C7 N1 H1 113.4
C8 N2 C9 124.2(3)
C8 N2 H2A 122.7
C9 N2 H2A 112.7
C9 N3 N4 112.1(3)
C10 N4 N3 111.6(3)
C9 S1 C10 86.44(17)

loop_
_geom_bond_atom_site_label_1
_geom_bond_atom_site_label_2
_geom_bond_distance
C1 C3 1.511(6)
C1 H1A 0.9600
C1 H1B 0.9600
C1 H1C 0.9600
C2 C7 1.383(5)
C2 C3 1.385(6)
C2 H2 0.9300
C3 C4 1.377(7)
C4 C5 1.364(6)
C4 H4 0.9300
C5 C6 1.369(6)
C5 H5 0.9300
C6 C7 1.389(5)
C6 H6 0.9300
C7 N1 1.402(4)
C8 O1 1.208(4)
C8 N1 1.360(4)
C8 N2 1.363(4)
C9 N3 1.316(5)
C9 N2 1.367(5)
C9 S1 1.706(3)
C10 N4 1.300(5)
C10 C11 1.468(5)
C10 S1 1.726(4)
C11 C16 1.372(6)
C11 C12 1.376(6)
C12 C13 1.378(6)
C12 H12 0.9300
C13 C14 1.369(7)
C13 H13 0.9300
C14 C15 1.348(7)
C14 C17 1.490(7)
C15 C16 1.379(6)
C15 H15 0.9300
C16 H16 0.9300
C17 F1' 1.15(3)
C17 F2' 1.24(2)
C17 F3 1.284(12)
C17 F2 1.344(12)
C17 F3' 1.35(2)
C17 F1 1.405(14)
N1 H1 0.8513
N2 H2A 0.8663
N3 N4 1.375(4)

loop_
_geom_hbond_atom_site_label_D
_geom_hbond_atom_site_label_H
_geom_hbond_atom_site_label_A
_geom_hbond_site_symmetry_A
_geom_hbond_distance_DH
_geom_hbond_distance_HA
_geom_hbond_distance_DA
_geom_hbond_angle_DHA
N2 H2A N3 2_775 0.87 1.99 2.829(4) 162

loop_
_geom_torsion_atom_site_label_1
_geom_torsion_atom_site_label_2
_geom_torsion_atom_site_label_3
_geom_torsion_atom_site_label_4
_geom_torsion
C7 C2 C3 C4 -0.1(6)
C7 C2 C3 C1 -179.4(4)
C2 C3 C4 C5 -0.1(6)
C1 C3 C4 C5 179.2(4)
C3 C4 C5 C6 -0.6(7)
C4 C5 C6 C7 1.6(6)
C3 C2 C7 C6 1.1(5)
C3 C2 C7 N1 -179.0(3)
C5 C6 C7 C2 -1.8(5)
C5 C6 C7 N1 178.3(3)
N4 C10 C11 C16 -3.4(6)
S1 C10 C11 C16 175.3(3)
N4 C10 C11 C12 176.6(4)
S1 C10 C11 C12 -4.7(5)
C16 C11 C12 C13 -1.1(7)
C10 C11 C12 C13 178.9(4)
C11 C12 C13 C14 -0.4(8)
C12 C13 C14 C15 1.6(8)
C12 C13 C14 C17 -179.6(5)
C13 C14 C15 C16 -1.4(8)
C17 C14 C15 C16 179.8(5)
C12 C11 C16 C15 1.3(7)
C10 C11 C16 C15 -178.7(4)
C14 C15 C16 C11 -0.1(8)
C15 C14 C17 F1' -171.5(17)
C13 C14 C17 F1' 9.7(18)
C15 C14 C17 F2' -36(2)
C13 C14 C17 F2' 144.9(19)
C15 C14 C17 F3 40.9(12)
C13 C14 C17 F3 -137.9(10)
C15 C14 C17 F2 -84.0(8)
C13 C14 C17 F2 97.2(9)
C15 C14 C17 F3' 72.7(14)
C13 C14 C17 F3' -106.1(13)
C15 C14 C17 F1 162.5(7)
C13 C14 C17 F1 -16.3(10)
O1 C8 N1 C7 2.1(6)
N2 C8 N1 C7 -176.8(3)
C2 C7 N1 C8 178.2(3)
C6 C7 N1 C8 -1.9(6)
O1 C8 N2 C9 2.9(6)
N1 C8 N2 C9 -178.1(3)
N3 C9 N2 C8 178.1(3)
S1 C9 N2 C8 -2.1(5)
N2 C9 N3 N4 -179.2(3)
S1 C9 N3 N4 1.0(4)
C11 C10 N4 N3 178.8(3)
S1 C10 N4 N3 0.0(4)
C9 N3 N4 C10 -0.6(4)
N3 C9 S1 C10 -0.8(3)
N2 C9 S1 C10 179.4(3)
N4 C10 S1 C9 0.4(3)
C11 C10 S1 C9 -178.4(3)
